data_1513067
loop_
_publ_author_name
'Storp, J\"uergen'
'Stolle, Cornelia'
'Ivanova, Bojidarka'
'Spiteller, Michael'

_publ_section_title
;
 Crystal structures and physical properties of 5-sulfosalicylate and
 violurate metal-organic crystals &#x0096; experimental vs. theoretical
 study
;
_journal_name_full 'Journal of Coordination Chemistry'
_journal_page_first 2055
_journal_paper_doi 10.1080/00958972.2012.720756
_journal_volume 65
_journal_year 2012
_chemical_formula_sum 'C7 H3 K2 O7.5 S'
_chemical_formula_weight 317.36
_chemical_name_common '5-sulfosalicylate potassium tetrahydrate'
_space_group_IT_number 14
_symmetry_cell_setting monoclinic
_symmetry_space_group_name_Hall '-P 2ybc'
_symmetry_space_group_name_H-M 'P 1 21/c 1'
_atom_sites_solution_hydrogens geom
_atom_sites_solution_primary direct
_atom_sites_solution_secondary difmap
_audit_creation_method SHELXL-97
_cell_angle_alpha 90.00
_cell_angle_beta 97.024(7)
_cell_angle_gamma 90.00
_cell_formula_units_Z 8
_cell_length_a 7.4067(15)
_cell_length_b 11.291(3)
_cell_length_c 27.061(6)
_cell_measurement_temperature 204(2)
_cell_volume 2246.1(9)
_computing_cell_refinement 'Bruker SAINT'
_computing_data_collection 'Bruker GIS'
_computing_data_reduction 'Bruker SAINT'
_computing_molecular_graphics 'Bruker APEX2'
_computing_structure_refinement 'SHELXL-97 (Sheldrick, 2008)'
_computing_structure_solution 'SHELXS-97 (Sheldrick, 2008)'
_diffrn_ambient_temperature 204(2)
_diffrn_measured_fraction_theta_full 0.987
_diffrn_measured_fraction_theta_max 0.987
_diffrn_measurement_device_type 'Bruker SMART X2S'
_diffrn_measurement_method '\w scans'
_diffrn_radiation_monochromator 'doubly curved silicon crystal'
_diffrn_radiation_source 'micro-focus sealed tube'
_diffrn_radiation_type MoK\a
_diffrn_radiation_wavelength 0.71073
_diffrn_reflns_av_R_equivalents 0.1246
_diffrn_reflns_av_sigmaI/netI 0.1338
_diffrn_reflns_limit_h_max 8
_diffrn_reflns_limit_h_min -8
_diffrn_reflns_limit_k_max 12
_diffrn_reflns_limit_k_min -13
_diffrn_reflns_limit_l_max 32
_diffrn_reflns_limit_l_min -32
_diffrn_reflns_number 13277
_diffrn_reflns_theta_full 25.08
_diffrn_reflns_theta_max 25.08
_diffrn_reflns_theta_min 2.36
_exptl_absorpt_coefficient_mu 1.054
_exptl_absorpt_correction_T_max 0.9588
_exptl_absorpt_correction_T_min 0.9318
_exptl_absorpt_correction_type multi-scan
_exptl_crystal_colour colorless
_exptl_crystal_density_diffrn 1.877
_exptl_crystal_density_method 'not measured'
_exptl_crystal_description plate
_exptl_crystal_F_000 1272
_exptl_crystal_size_max 0.14
_exptl_crystal_size_mid 0.07
_exptl_crystal_size_min 0.05
_refine_diff_density_max 0.818
_refine_diff_density_min -0.851
_refine_diff_density_rms 0.126
_refine_ls_extinction_method none
_refine_ls_goodness_of_fit_ref 1.088
_refine_ls_hydrogen_treatment constr
_refine_ls_matrix_type full
_refine_ls_number_parameters 316
_refine_ls_number_reflns 3942
_refine_ls_number_restraints 0
_refine_ls_restrained_S_all 1.088
_refine_ls_R_factor_all 0.0982
_refine_ls_R_factor_gt 0.0708
_refine_ls_shift/su_max 0.000
_refine_ls_shift/su_mean 0.000
_refine_ls_structure_factor_coef Fsqd
_refine_ls_weighting_details 'calc w=1/[\s^2^(Fo^2^)+(0.0746P)^2^+0.0000P] where P=(Fo^2^+2Fc^2^)/3'
_refine_ls_weighting_scheme calc
_refine_ls_wR_factor_gt 0.1792
_refine_ls_wR_factor_ref 0.1958
_reflns_number_gt 2807
_reflns_number_total 3993
_reflns_threshold_expression >2sigma(I)
_cod_data_source_file Struct-200-36-newsolv.CIF
_cod_data_source_block 200-36
_cod_depositor_comments
;
The following automatic conversions were performed:

'_symmetry_cell_setting' value 'Monoclinic' changed to 'monoclinic'
according to the built-in table from CIF Core dictionary named
'cif_core.dic' version 2.4.1 from 2010-06-29.

Automatic conversion script
Id: cif_fix_values 1891 2012-01-12 08:04:46Z andrius 
;
_cod_original_cell_volume 2246.0(9)
_cod_original_sg_symbol_H-M 'P 21/c'
_cod_database_code 1513067

loop_
_symmetry_equiv_pos_as_xyz
'x, y, z'
'-x, y+1/2, -z+1/2'
'-x, -y, -z'
'x, -y-1/2, z-1/2'

loop_
_atom_site_label
_atom_site_type_symbol
_atom_site_fract_x
_atom_site_fract_y
_atom_site_fract_z
_atom_site_U_iso_or_equiv
_atom_site_adp_type
_atom_site_occupancy
_atom_site_symmetry_multiplicity
_atom_site_calc_flag
_atom_site_refinement_flags
K4 K 0.03005(19) 0.12191(12) 0.45139(5) 0.0315(4) Uani 1 1 d .
S2 S 0.5558(2) 0.18602(12) 0.44026(5) 0.0236(4) Uani 1 1 d .
O15 O 0.4318(6) 0.6791(3) 0.37377(14) 0.0306(10) Uani 1 1 d .
C14 C 0.5509(7) 0.5416(5) 0.43416(18) 0.0233(12) Uani 1 1 d .
H14 H 0.5934 0.6047 0.4551 0.028 Uiso 1 1 calc R
O11 O 0.2618(6) 0.6072(4) 0.29482(15) 0.0363(11) Uani 1 1 d .
O10 O 0.2504(6) 0.4163(4) 0.27505(15) 0.0393(11) Uani 1 1 d .
C13 C 0.5144(7) 0.3330(5) 0.41894(18) 0.0196(12) Uani 1 1 d .
C12 C 0.4577(7) 0.5645(5) 0.38757(18) 0.0194(11) Uani 1 1 d .
O9 O 0.6407(8) 0.1247(4) 0.40247(17) 0.0524(14) Uani 1 1 d .
C11 C 0.5811(7) 0.4268(5) 0.44965(18) 0.0230(12) Uani 1 1 d .
H11 H 0.6467 0.4111 0.4809 0.028 Uiso 1 1 calc R
O8 O 0.3905(7) 0.1346(4) 0.4496(2) 0.0680(18) Uani 1 1 d .
C10 C 0.2945(8) 0.4982(5) 0.30483(19) 0.0261(13) Uani 1 1 d .
C9 C 0.4236(7) 0.3563(5) 0.37274(18) 0.0195(11) Uani 1 1 d .
H9 H 0.3818 0.2931 0.3518 0.023 Uiso 1 1 calc R
O7 O 0.6823(7) 0.1933(4) 0.48534(16) 0.0569(16) Uani 1 1 d .
C8 C 0.3924(7) 0.4716(5) 0.35633(18) 0.0187(11) Uani 1 1 d .
K3 K 0.46991(19) 0.88873(11) 0.42535(6) 0.0363(4) Uani 1 1 d .
S1 S 0.07517(19) 0.33797(12) 0.09798(5) 0.0215(4) Uani 1 1 d .
O6 O 0.1980(6) 0.3695(3) 0.14190(14) 0.0322(10) Uani 1 1 d .
O5 O 0.1724(6) -0.1797(3) 0.18757(14) 0.0345(10) Uani 1 1 d .
C7 C 0.1326(7) 0.1206(5) 0.13973(18) 0.0190(12) Uani 1 1 d .
H7 H 0.2018 0.1610 0.1659 0.023 Uiso 1 1 calc R
O4 O 0.1463(6) 0.3689(4) 0.05213(14) 0.0384(11) Uani 1 1 d .
O3 O -0.0023(6) -0.1796(3) 0.10271(15) 0.0347(10) Uani 1 1 d .
C6 C -0.0632(7) 0.0027(5) 0.0612(2) 0.0273(13) Uani 1 1 d .
H6 H -0.1287 -0.0374 0.0343 0.033 Uiso 1 1 calc R
O2 O -0.1047(6) 0.3883(4) 0.09989(17) 0.0389(11) Uani 1 1 d .
C5 C 0.0167(7) -0.0608(5) 0.10195(19) 0.0221(12) Uani 1 1 d .
C4 C 0.0518(7) 0.1831(5) 0.09968(18) 0.0204(12) Uani 1 1 d .
O1 O 0.2794(7) -0.0136(4) 0.22273(15) 0.0468(13) Uani 1 1 d .
C3 C -0.0475(7) 0.1241(5) 0.05990(19) 0.0235(13) Uani 1 1 d .
H3 H -0.1031 0.1670 0.0324 0.028 Uiso 1 1 calc R
C2 C 0.1140(7) -0.0031(5) 0.14232(19) 0.0231(12) Uani 1 1 d .
C1 C 0.1943(8) -0.0686(5) 0.1872(2) 0.0272(13) Uani 1 1 d .
K2 K 0.30231(19) 0.59107(12) 0.19230(5) 0.0326(4) Uani 1 1 d .
K1 K 0.0537(2) 0.81998(15) 0.28102(5) 0.0463(5) Uani 1 1 d .
OW1 O 0.4221(6) 0.8933(4) 0.31049(16) 0.0444(12) Uani 1 1 d .
OW3 O 0.0733(7) 0.0813(5) 0.3326(2) 0.0708(17) Uani 1 1 d .
OW4 O 0.6622(10) 0.6834(5) 0.2255(2) 0.086(2) Uani 1 1 d .

loop_
_atom_site_aniso_label
_atom_site_aniso_U_11
_atom_site_aniso_U_22
_atom_site_aniso_U_33
_atom_site_aniso_U_23
_atom_site_aniso_U_13
_atom_site_aniso_U_12
K4 0.0350(8) 0.0242(7) 0.0331(7) 0.0033(6) -0.0043(6) 0.0016(6)
S2 0.0327(9) 0.0138(7) 0.0234(7) 0.0022(5) -0.0002(6) 0.0009(6)
O15 0.045(3) 0.0081(18) 0.035(2) 0.0034(17) -0.0076(19) -0.0001(18)
C14 0.026(3) 0.021(3) 0.021(2) -0.001(2) -0.003(2) -0.002(2)
O11 0.050(3) 0.027(2) 0.029(2) 0.0088(19) -0.0091(19) 0.004(2)
O10 0.059(3) 0.024(2) 0.029(2) -0.0036(19) -0.019(2) 0.002(2)
C13 0.024(3) 0.014(3) 0.021(2) 0.000(2) 0.002(2) 0.003(2)
C12 0.021(3) 0.014(3) 0.023(2) 0.003(2) 0.002(2) 0.003(2)
O9 0.092(4) 0.025(2) 0.044(3) 0.003(2) 0.022(3) 0.015(3)
C11 0.028(3) 0.023(3) 0.017(2) -0.001(2) -0.004(2) -0.001(3)
O8 0.042(3) 0.032(3) 0.134(5) 0.037(3) 0.026(3) 0.006(2)
C10 0.033(4) 0.022(3) 0.021(3) 0.009(3) -0.004(2) 0.005(3)
C9 0.024(3) 0.014(3) 0.021(2) -0.004(2) 0.001(2) -0.006(2)
O7 0.089(4) 0.031(3) 0.041(3) 0.004(2) -0.031(3) 0.007(3)
C8 0.020(3) 0.015(3) 0.021(2) -0.002(2) 0.000(2) -0.001(2)
K3 0.0306(8) 0.0219(7) 0.0538(9) -0.0082(6) -0.0061(6) 0.0007(6)
S1 0.0252(8) 0.0157(7) 0.0217(6) 0.0012(6) -0.0053(6) -0.0014(6)
O6 0.041(3) 0.021(2) 0.029(2) -0.0048(18) -0.0147(18) -0.0012(19)
O5 0.051(3) 0.021(2) 0.029(2) 0.0044(18) -0.0043(19) 0.001(2)
C7 0.023(3) 0.016(3) 0.017(2) 0.001(2) -0.002(2) -0.004(2)
O4 0.059(3) 0.028(2) 0.027(2) 0.0096(19) 0.001(2) -0.016(2)
O3 0.046(3) 0.016(2) 0.039(2) -0.0049(19) -0.007(2) -0.0051(19)
C6 0.024(3) 0.024(3) 0.031(3) -0.004(3) -0.007(2) -0.003(3)
O2 0.026(2) 0.025(2) 0.062(3) -0.006(2) -0.006(2) 0.0074(19)
C5 0.021(3) 0.017(3) 0.029(3) -0.004(2) 0.004(2) 0.000(2)
C4 0.021(3) 0.016(3) 0.022(2) 0.000(2) -0.004(2) 0.002(2)
O1 0.079(4) 0.026(2) 0.028(2) 0.002(2) -0.024(2) 0.002(2)
C3 0.023(3) 0.021(3) 0.023(3) 0.007(2) -0.009(2) -0.003(2)
C2 0.026(3) 0.020(3) 0.022(3) 0.000(2) -0.005(2) 0.002(2)
C1 0.036(4) 0.020(3) 0.025(3) 0.002(3) 0.001(2) 0.001(3)
K2 0.0414(8) 0.0281(7) 0.0266(6) 0.0004(6) -0.0028(6) 0.0010(6)
K1 0.0417(9) 0.0591(11) 0.0378(8) 0.0141(7) 0.0035(7) 0.0118(8)
OW1 0.046(3) 0.048(3) 0.036(2) 0.016(2) -0.009(2) -0.004(2)
OW3 0.051(3) 0.054(4) 0.102(4) 0.019(3) -0.011(3) 0.004(3)
OW4 0.132(6) 0.043(3) 0.071(4) 0.016(3) -0.031(4) -0.017(4)

loop_
_atom_type_symbol
_atom_type_description
_atom_type_scat_dispersion_real
_atom_type_scat_dispersion_imag
_atom_type_scat_source
C C 0.0033 0.0016 'International Tables Vol C Tables 4.2.6.8 and 6.1.1.4'
H H 0.0000 0.0000 'International Tables Vol C Tables 4.2.6.8 and 6.1.1.4'
N N 0.0061 0.0033 'International Tables Vol C Tables 4.2.6.8 and 6.1.1.4'
O O 0.0106 0.0060 'International Tables Vol C Tables 4.2.6.8 and 6.1.1.4'
K K 0.2009 0.2494 'International Tables Vol C Tables 4.2.6.8 and 6.1.1.4'
S S 0.1246 0.1234 'International Tables Vol C Tables 4.2.6.8 and 6.1.1.4'

loop_
_geom_angle_atom_site_label_1
_geom_angle_atom_site_label_2
_geom_angle_atom_site_label_3
_geom_angle
_geom_angle_site_symmetry_1
_geom_angle_site_symmetry_3
O3 K4 O8 87.44(14) 2 .
O3 K4 O4 120.26(13) 2 4_566
O8 K4 O4 79.92(18) . 4_566
O3 K4 O7 85.97(14) 2 1_455
O8 K4 O7 154.23(17) . 1_455
O4 K4 O7 82.00(13) 4_566 1_455
O3 K4 O9 75.26(13) 2 1_455
O8 K4 O9 152.95(17) . 1_455
O4 K4 O9 126.73(15) 4_566 1_455
O7 K4 O9 46.45(12) 1_455 1_455
O3 K4 O2 118.71(13) 2 2_545
O8 K4 O2 78.59(15) . 2_545
O4 K4 O2 115.37(12) 4_566 2_545
O7 K4 O2 126.10(13) 1_455 2_545
O9 K4 O2 91.50(12) 1_455 2_545
O3 K4 O4 138.02(12) 2 2_545
O8 K4 O4 117.38(14) . 2_545
O4 K4 O4 98.21(11) 4_566 2_545
O7 K4 O4 83.24(13) 1_455 2_545
O9 K4 O4 67.98(12) 1_455 2_545
O2 K4 O4 45.53(12) 2_545 2_545
O3 K4 OW3 65.98(13) 2 .
O8 K4 OW3 76.94(17) . .
O4 K4 OW3 155.77(14) 4_566 .
O7 K4 OW3 122.23(13) 1_455 .
O9 K4 OW3 77.05(13) 1_455 .
O2 K4 OW3 52.75(13) 2_545 .
O4 K4 OW3 86.19(12) 2_545 .
O3 K4 S1 123.84(10) 2 2_545
O8 K4 S1 102.49(13) . 2_545
O4 K4 S1 115.90(10) 4_566 2_545
O7 K4 S1 101.87(10) 1_455 2_545
O9 K4 S1 71.86(9) 1_455 2_545
O2 K4 S1 24.25(8) 2_545 2_545
O4 K4 S1 24.24(8) 2_545 2_545
OW3 K4 S1 63.11(10) . 2_545
O3 K4 S2 76.94(10) 2 1_455
O8 K4 S2 164.07(11) . 1_455
O4 K4 S2 105.14(11) 4_566 1_455
O7 K4 S2 23.32(8) 1_455 1_455
O9 K4 S2 23.49(9) 1_455 1_455
O2 K4 S2 111.56(9) 2_545 1_455
O4 K4 S2 77.30(9) 2_545 1_455
OW3 K4 S2 99.08(10) . 1_455
S1 K4 S2 89.01(4) 2_545 1_455
O3 K4 K4 164.08(12) 2 3_556
O8 K4 K4 104.36(12) . 3_556
O4 K4 K4 53.35(10) 4_566 3_556
O7 K4 K4 78.78(10) 1_455 3_556
O9 K4 K4 97.02(10) 1_455 3_556
O2 K4 K4 74.78(9) 2_545 3_556
O4 K4 K4 44.86(8) 2_545 3_556
OW3 K4 K4 126.58(11) . 3_556
S1 K4 K4 64.67(4) 2_545 3_556
S2 K4 K4 90.45(5) 1_455 3_556
O3 K4 K3 115.58(11) 2 1_545
O8 K4 K3 41.89(11) . 1_545
O4 K4 K3 91.94(9) 4_566 1_545
O7 K4 K3 157.39(11) 1_455 1_545
O9 K4 K3 129.36(9) 1_455 1_545
O2 K4 K3 38.58(8) 2_545 1_545
O4 K4 K3 76.06(9) 2_545 1_545
OW3 K4 K3 65.86(10) . 1_545
S1 K4 K3 61.26(4) 2_545 1_545
S2 K4 K3 150.08(5) 1_455 1_545
K4 K4 K3 80.15(5) 3_556 1_545
O8 S2 O9 113.2(3) . .
O8 S2 O7 111.2(4) . .
O9 S2 O7 109.4(3) . .
O8 S2 C13 109.0(3) . .
O9 S2 C13 107.0(3) . .
O7 S2 C13 106.8(3) . .
O8 S2 K3 57.6(2) . 1_545
O9 S2 K3 62.5(2) . 1_545
O7 S2 K3 104.3(2) . 1_545
C13 S2 K3 148.88(17) . 1_545
O8 S2 K4 140.6(2) . 1_655
O9 S2 K4 56.7(2) . 1_655
O7 S2 K4 53.9(2) . 1_655
C13 S2 K4 110.33(19) . 1_655
K3 S2 K4 88.73(5) 1_545 1_655
O8 S2 K3 65.5(3) . 3_666
O9 S2 K3 131.03(19) . 3_666
O7 S2 K3 45.7(2) . 3_666
C13 S2 K3 119.86(17) . 3_666
K3 S2 K3 82.16(4) 1_545 3_666
K4 S2 K3 92.21(4) 1_655 3_666
C12 O15 K3 133.0(3) . .
C11 C14 C12 119.9(5) . .
C10 O11 K2 96.1(3) . .
C10 O11 K1 157.6(4) . .
K2 O11 K1 92.65(12) . .
C10 O10 K1 140.9(4) . 2_545
C10 O10 K2 87.0(3) . .
K1 O10 K2 91.09(11) 2_545 .
C9 C13 C11 119.6(5) . .
C9 C13 S2 121.5(4) . .
C11 C13 S2 118.8(4) . .
O15 C12 C14 117.8(5) . .
O15 C12 C8 121.6(4) . .
C14 C12 C8 120.5(5) . .
S2 O9 K2 151.8(3) . 2_645
S2 O9 K4 99.8(2) . 1_655
K2 O9 K4 99.45(17) 2_645 1_655
S2 O9 K3 92.7(2) . 1_545
K2 O9 K3 100.87(15) 2_645 1_545
K4 O9 K3 107.42(14) 1_655 1_545
C14 C11 C13 120.1(5) . .
S2 O8 K4 156.5(3) . .
S2 O8 K3 98.5(3) . 1_545
K4 O8 K3 100.45(17) . 1_545
S2 O8 K3 92.6(3) . 3_666
K4 O8 K3 99.14(18) . 3_666
K3 O8 K3 95.95(14) 1_545 3_666
O10 C10 O11 123.4(5) . .
O10 C10 C8 120.4(5) . .
O11 C10 C8 116.2(5) . .
O10 C10 K2 70.4(3) . .
O11 C10 K2 60.8(3) . .
C8 C10 K2 150.1(4) . .
C13 C9 C8 121.1(5) . .
S2 O7 K3 113.7(3) . 3_666
S2 O7 K4 102.8(3) . 1_655
K3 O7 K4 127.38(15) 3_666 1_655
C9 C8 C12 118.7(4) . .
C9 C8 C10 121.4(5) . .
C12 C8 C10 119.9(5) . .
O2 K3 O15 80.37(13) 2 .
O2 K3 O4 174.88(13) 2 2_655
O15 K3 O4 94.52(12) . 2_655
O2 K3 O8 80.58(14) 2 1_565
O15 K3 O8 156.97(15) . 1_565
O4 K3 O8 104.47(14) 2_655 1_565
O2 K3 O7 74.63(14) 2 3_666
O15 K3 O7 96.92(14) . 3_666
O4 K3 O7 105.85(13) 2_655 3_666
O8 K3 O7 90.40(15) 1_565 3_666
O2 K3 O9 112.17(14) 2 1_565
O15 K3 O9 132.11(13) . 1_565
O4 K3 O9 71.53(14) 2_655 1_565
O8 K3 O9 46.84(14) 1_565 1_565
O7 K3 O9 130.81(13) 3_666 1_565
O2 K3 OW1 75.99(14) 2 .
O15 K3 OW1 60.68(12) . .
O4 K3 OW1 101.88(13) 2_655 .
O8 K3 OW1 102.01(15) 1_565 .
O7 K3 OW1 145.64(13) 3_666 .
O9 K3 OW1 77.28(13) 1_565 .
O2 K3 O6 131.42(13) 2 2_655
O15 K3 O6 72.21(12) . 2_655
O4 K3 O6 46.15(10) 2_655 2_655
O8 K3 O6 112.11(13) 1_565 2_655
O7 K3 O6 146.56(12) 3_666 2_655
O9 K3 O6 65.29(12) 1_565 2_655
OW1 K3 O6 55.73(11) . 2_655
O2 K3 O8 114.87(15) 2 3_666
O15 K3 O8 115.84(12) . 3_666
O4 K3 O8 66.99(12) 2_655 3_666
O8 K3 O8 84.05(14) 1_565 3_666
O7 K3 O8 42.54(12) 3_666 3_666
O9 K3 O8 100.68(13) 1_565 3_666
OW1 K3 O8 168.54(14) . 3_666
O6 K3 O8 113.05(11) 2_655 3_666
O2 K3 S2 101.35(10) 2 1_565
O15 K3 S2 155.44(10) . 1_565
O4 K3 S2 83.44(9) 2_655 1_565
O8 K3 S2 23.90(10) 1_565 1_565
O7 K3 S2 107.22(11) 3_666 1_565
O9 K3 S2 24.80(9) 1_565 1_565
OW1 K3 S2 95.67(10) . 1_565
O6 K3 S2 89.38(8) 2_655 1_565
O8 K3 S2 85.97(9) 3_666 1_565
O2 K3 S1 153.58(12) 2 2_655
O15 K3 S1 79.11(10) . 2_655
O4 K3 S1 22.95(8) 2_655 2_655
O8 K3 S1 114.45(11) 1_565 2_655
O7 K3 S1 124.29(10) 3_666 2_655
O9 K3 S1 71.23(10) 1_565 2_655
OW1 K3 S1 79.52(10) . 2_655
O6 K3 S1 24.11(7) 2_655 2_655
O8 K3 S1 89.13(9) 3_666 2_655
S2 K3 S1 90.71(5) 1_565 2_655
O2 K3 S2 94.38(11) 2 3_666
O15 K3 S2 106.50(9) . 3_666
O4 K3 S2 86.71(9) 2_655 3_666
O8 K3 S2 87.76(12) 1_565 3_666
O7 K3 S2 20.63(9) 3_666 3_666
O9 K3 S2 117.67(10) 1_565 3_666
OW1 K3 S2 164.75(10) . 3_666
O6 K3 S2 131.27(8) 2_655 3_666
O8 K3 S2 21.93(9) 3_666 3_666
S2 K3 S2 97.84(4) 1_565 3_666
S1 K3 S2 107.29(5) 2_655 3_666
O4 S1 O6 112.7(3) . .
O4 S1 O2 111.5(3) . .
O6 S1 O2 111.2(3) . .
O4 S1 C4 108.0(3) . .
O6 S1 C4 106.0(2) . .
O2 S1 C4 107.1(3) . .
O4 S1 K4 62.79(18) . 2
O6 S1 K4 100.09(16) . 2
O2 S1 K4 59.82(18) . 2
C4 S1 K4 153.73(17) . 2
O4 S1 K1 167.72(18) . 2_545
O6 S1 K1 57.81(19) . 2_545
O2 S1 K1 68.69(19) . 2_545
C4 S1 K1 83.10(18) . 2_545
K4 S1 K1 109.39(5) 2 2_545
O4 S1 K3 49.94(18) . 2_645
O6 S1 K3 65.92(19) . 2_645
O2 S1 K3 146.77(19) . 2_645
C4 S1 K3 105.30(19) . 2_645
K4 S1 K3 87.50(4) 2 2_645
K1 S1 K3 123.03(5) 2_545 2_645
S1 O6 K2 134.4(2) . .
S1 O6 K1 98.2(2) . 2_545
K2 O6 K1 89.21(12) . 2_545
S1 O6 K3 90.0(2) . 2_645
K2 O6 K3 91.68(12) . 2_645
K1 O6 K3 167.67(14) 2_545 2_645
C1 O5 K2 152.4(4) . 1_545
C1 O5 K1 93.6(3) . 1_545
K2 O5 K1 95.97(13) 1_545 1_545
C4 C7 C2 121.0(5) . .
C4 C7 K1 89.2(3) . 2_545
C2 C7 K1 124.0(4) . 2_545
S1 O4 K4 138.9(3) . 4_565
S1 O4 K3 107.1(2) . 2_645
K4 O4 K3 113.07(15) 4_565 2_645
S1 O4 K4 93.0(2) . 2
K4 O4 K4 81.79(11) 4_565 2
K3 O4 K4 109.65(13) 2_645 2
C5 O3 K4 145.8(3) . 2_545
C3 C6 C5 120.5(5) . .
S1 O2 K3 152.0(3) . 2_545
S1 O2 K4 95.9(2) . 2
K3 O2 K4 96.56(13) 2_545 2
S1 O2 K1 86.98(19) . 2_545
K3 O2 K1 103.82(15) 2_545 2_545
K4 O2 K1 129.81(14) 2 2_545
O3 C5 C6 119.5(5) . .
O3 C5 C2 119.8(5) . .
C6 C5 C2 120.7(5) . .
C7 C4 C3 120.2(5) . .
C7 C4 S1 119.9(4) . .
C3 C4 S1 119.9(4) . .
C1 O1 K1 80.6(3) . 1_545
C6 C3 C4 119.5(5) . .
C5 C2 C7 118.0(5) . .
C5 C2 C1 121.7(5) . .
C7 C2 C1 120.3(5) . .
O1 C1 O5 122.7(5) . .
O1 C1 C2 119.8(5) . .
O5 C1 C2 117.5(5) . .
O1 C1 K1 76.2(3) . 1_545
O5 C1 K1 62.5(3) . 1_545
C2 C1 K1 136.5(4) . 1_545
O9 K2 O5 85.25(14) 2_655 1_565
O9 K2 OW3 92.53(19) 2_655 2
O5 K2 OW3 72.14(15) 1_565 2
O9 K2 O11 167.76(14) 2_655 .
O5 K2 O11 84.67(12) 1_565 .
OW3 K2 O11 90.96(17) 2 .
O9 K2 OW4 89.95(18) 2_655 .
O5 K2 OW4 88.82(15) 1_565 .
OW3 K2 OW4 160.51(18) 2 .
O11 K2 OW4 82.94(16) . .
O9 K2 O6 74.75(13) 2_655 .
O5 K2 O6 135.58(12) 1_565 .
OW3 K2 O6 69.65(15) 2 .
O11 K2 O6 117.43(12) . .
OW4 K2 O6 129.47(16) . .
O9 K2 OW1 83.98(14) 2_655 2_645
O5 K2 OW1 157.16(15) 1_565 2_645
OW3 K2 OW1 128.38(15) 2 2_645
O11 K2 OW1 102.95(12) . 2_645
OW4 K2 OW1 71.11(16) . 2_645
O6 K2 OW1 59.73(12) . 2_645
O9 K2 O10 147.76(13) 2_655 .
O5 K2 O10 124.58(13) 1_565 .
OW3 K2 O10 86.53(16) 2 .
O11 K2 O10 44.21(11) . .
OW4 K2 O10 101.49(14) . .
O6 K2 O10 74.76(11) . .
OW1 K2 O10 71.77(13) 2_645 .
O9 K2 C10 166.69(16) 2_655 .
O5 K2 C10 107.60(14) 1_565 .
OW3 K2 C10 94.73(17) 2 .
O11 K2 C10 23.17(13) . .
OW4 K2 C10 86.93(16) . .
O6 K2 C10 97.38(14) . .
OW1 K2 C10 82.76(14) 2_645 .
O10 K2 C10 22.62(12) . .
O9 K2 K1 127.18(11) 2_655 .
O5 K2 K1 42.19(9) 1_565 .
OW3 K2 K1 70.15(12) 2 .
O11 K2 K1 43.88(9) . .
OW4 K2 K1 93.06(15) . .
O6 K2 K1 134.60(10) . .
OW1 K2 K1 145.90(9) 2_645 .
O10 K2 K1 82.65(9) . .
C10 K2 K1 65.96(11) . .
O9 K2 K1 116.64(11) 2_655 2_545
O5 K2 K1 118.25(10) 1_565 2_545
OW3 K2 K1 51.44(13) 2 2_545
O11 K2 K1 74.45(9) . 2_545
OW4 K2 K1 142.06(11) . 2_545
O6 K2 K1 46.44(9) . 2_545
OW1 K2 K1 84.58(10) 2_645 2_545
O10 K2 K1 41.90(8) . 2_545
C10 K2 K1 60.81(11) . 2_545
K1 K2 K1 91.29(3) . 2_545
O9 K2 K4 43.22(12) 2_655 2
O5 K2 K4 74.19(8) 1_565 2
OW3 K2 K4 49.31(14) 2 2
O11 K2 K4 138.89(10) . 2
OW4 K2 K4 130.22(12) . 2
O6 K2 K4 63.98(8) . 2
OW1 K2 K4 110.21(8) 2_645 2
O10 K2 K4 126.88(9) . 2
C10 K2 K4 142.65(11) . 2
K1 K2 K4 103.09(4) . 2
K1 K2 K4 84.99(4) 2_545 2
O5 K1 O10 80.09(13) 1_565 2
O5 K1 O11 83.93(12) 1_565 .
O10 K1 O11 142.13(14) 2 .
O5 K1 OW1 81.76(13) 1_565 .
O10 K1 OW1 135.92(14) 2 .
O11 K1 OW1 74.15(13) . .
O5 K1 O6 157.09(12) 1_565 2
O10 K1 O6 77.09(13) 2 2
O11 K1 O6 115.79(12) . 2
OW1 K1 O6 113.69(13) . 2
O5 K1 O1 43.92(11) 1_565 1_565
O10 K1 O1 86.32(13) 2 1_565
O11 K1 O1 105.24(13) . 1_565
OW1 K1 O1 53.72(11) . 1_565
O6 K1 O1 131.50(13) 2 1_565
O5 K1 C1 23.84(13) 1_565 1_565
O10 K1 C1 74.16(15) 2 1_565
O11 K1 C1 102.53(14) . 1_565
OW1 K1 C1 73.12(14) . 1_565
O6 K1 C1 141.57(14) 2 1_565
O1 K1 C1 23.22(12) 1_565 1_565
O5 K1 OW3 112.72(15) 1_565 1_565
O10 K1 OW3 82.53(13) 2 1_565
O11 K1 OW3 135.33(13) . 1_565
OW1 K1 OW3 68.21(14) . 1_565
O6 K1 OW3 62.30(14) 2 1_565
O1 K1 OW3 70.61(14) 1_565 1_565
C1 K1 OW3 88.94(16) 1_565 1_565
O5 K1 O2 151.71(13) 1_565 2
O10 K1 O2 115.55(13) 2 2
O11 K1 O2 94.23(12) . 2
OW1 K1 O2 70.66(12) . 2
O6 K1 O2 44.41(10) 2 2
O1 K1 O2 110.79(12) 1_565 2
C1 K1 O2 133.79(14) 1_565 2
OW3 K1 O2 51.31(13) 1_565 2
O5 K1 C7 138.57(13) 1_565 2
O10 K1 C7 103.40(14) 2 2
O11 K1 C7 68.04(13) . 2
OW1 K1 C7 116.58(12) . 2
O6 K1 C7 51.17(11) 2 2
O1 K1 C7 170.15(12) 1_565 2
C1 K1 C7 161.94(14) 1_565 2
OW3 K1 C7 108.65(15) 1_565 2
O2 K1 C7 63.77(11) 2 2
O5 K1 S1 175.69(11) 1_565 2
O10 K1 S1 101.01(11) 2 2
O11 K1 S1 97.48(10) . 2
OW1 K1 S1 94.68(10) . 2
O6 K1 S1 24.01(7) 2 2
O1 K1 S1 131.83(10) 1_565 2
C1 K1 S1 152.42(12) 1_565 2
OW3 K1 S1 63.48(12) 1_565 2
O2 K1 S1 24.33(8) 2 2
C7 K1 S1 45.39(9) 2 2
O5 K1 K2 41.84(9) 1_565 .
O10 K1 K2 108.54(10) 2 .
O11 K1 K2 43.47(9) . .
OW1 K1 K2 82.26(11) . .
O6 K1 K2 151.54(9) 2 .
O1 K1 K2 76.96(9) 1_565 .
C1 K1 K2 63.97(11) 1_565 .
OW3 K1 K2 145.00(12) 1_565 .
O2 K1 K2 135.49(9) 2 .
C7 K1 K2 101.03(9) 2 .
S1 K1 K2 140.31(5) 2 .
K1 OW1 K2 145.66(17) . 2_655
K1 OW1 K3 105.26(15) . .
K2 OW1 K3 92.46(12) 2_655 .
K2 OW3 K1 86.66(15) 2_545 1_545
K2 OW3 K4 90.96(18) 2_545 .
K1 OW3 K4 122.54(18) 1_545 .

loop_
_geom_bond_atom_site_label_1
_geom_bond_atom_site_label_2
_geom_bond_distance
_geom_bond_site_symmetry_2
K4 O3 2.671(4) 2
K4 O8 2.680(5) .
K4 O4 2.759(4) 4_566
K4 O7 2.951(6) 1_455
K4 O9 3.023(6) 1_455
K4 O2 3.062(5) 2_545
K4 O4 3.138(5) 2_545
K4 OW3 3.302(7) .
K4 S1 3.524(2) 2_545
K4 S2 3.563(2) 1_455
K4 K4 3.871(3) 3_556
K4 K3 4.313(2) 1_545
S2 O8 1.406(5) .
S2 O9 1.441(5) .
S2 O7 1.447(4) .
S2 C13 1.771(5) .
S2 K3 3.431(2) 1_545
S2 K4 3.563(2) 1_655
S2 K3 3.761(2) 3_666
O15 C12 1.354(6) .
O15 K3 2.745(4) .
C14 C11 1.373(8) .
C14 C12 1.386(7) .
O11 C10 1.277(7) .
O11 K2 2.832(4) .
O11 K1 2.854(4) .
O10 C10 1.243(7) .
O10 K1 2.779(4) 2_545
O10 K2 3.044(4) .
C13 C9 1.371(7) .
C13 C11 1.398(7) .
C12 C8 1.396(7) .
O9 K2 2.677(5) 2_645
O9 K4 3.023(6) 1_655
O9 K3 3.046(5) 1_545
O8 K3 2.928(5) 1_545
O8 K3 3.426(7) 3_666
C10 C8 1.520(7) .
C10 K2 3.228(5) .
C9 C8 1.385(7) .
O7 K3 2.939(6) 3_666
O7 K4 2.951(6) 1_655
K3 O2 2.708(4) 2
K3 O4 2.843(5) 2_655
K3 O8 2.928(5) 1_565
K3 O7 2.939(6) 3_666
K3 O9 3.046(5) 1_565
K3 OW1 3.085(5) .
K3 O6 3.241(5) 2_655
K3 O8 3.426(7) 3_666
K3 S2 3.431(2) 1_565
K3 S1 3.550(2) 2_655
K3 S2 3.761(2) 3_666
S1 O4 1.449(4) .
S1 O6 1.450(4) .
S1 O2 1.455(4) .
S1 C4 1.758(5) .
S1 K4 3.524(2) 2
S1 K1 3.527(2) 2_545
S1 K3 3.550(2) 2_645
O6 K2 2.909(4) .
O6 K1 3.015(5) 2_545
O6 K3 3.241(5) 2_645
O5 C1 1.265(7) .
O5 K2 2.758(4) 1_545
O5 K1 2.777(4) 1_545
C7 C4 1.369(7) .
C7 C2 1.405(7) .
C7 K1 3.507(5) 2_545
O4 K4 2.759(4) 4_565
O4 K3 2.843(5) 2_645
O4 K4 3.138(5) 2
O3 C5 1.349(7) .
O3 K4 2.671(4) 2_545
C6 C3 1.377(8) .
C6 C5 1.385(7) .
O2 K3 2.708(4) 2_545
O2 K4 3.062(5) 2
O2 K1 3.290(5) 2_545
C5 C2 1.394(7) .
C4 C3 1.396(7) .
O1 C1 1.248(6) .
O1 K1 3.075(5) 1_545
C2 C1 1.483(7) .
C1 K1 3.124(6) 1_545
K2 O9 2.677(5) 2_655
K2 O5 2.758(4) 1_565
K2 OW3 2.783(5) 2
K2 OW4 2.901(6) .
K2 OW1 3.032(5) 2_645
K2 K1 4.113(2) .
K2 K1 4.161(2) 2_545
K2 K4 4.3544(19) 2
K1 O5 2.777(4) 1_565
K1 O10 2.779(4) 2
K1 OW1 2.869(5) .
K1 O6 3.015(5) 2
K1 O1 3.075(5) 1_565
K1 C1 3.124(6) 1_565
K1 OW3 3.259(6) 1_565
K1 O2 3.290(5) 2
K1 C7 3.507(5) 2
K1 S1 3.527(2) 2
OW1 K2 3.032(5) 2_655
OW3 K2 2.783(5) 2_545
OW3 K1 3.259(6) 1_545
